data_4072369
loop_
_publ_author_name
'Kaufmann, Linda'
'Vitze, Hannes'
'Bolte, Michael'
'Lerner, Hans-Wolfram'
'Wagner, Matthias'

_publ_section_title
;
 9-Ferrocenyl-9-borafluorene&#xE5F8;A Redox-Switchable Main Group Lewis
 Acid
;
_journal_issue 23
_journal_name_full Organometallics
_journal_page_first 6215
_journal_paper_doi 10.1021/om800803f
_journal_volume 27
_journal_year 2008
_chemical_formula_sum 'C22 H17 B2 F4 Fe'
_chemical_formula_weight 434.83
_chemical_name_systematic ?
_space_group_IT_number 14
_symmetry_cell_setting monoclinic
_symmetry_space_group_name_Hall '-P 2ybc'
_symmetry_space_group_name_H-M 'P 1 21/c 1'
_atom_sites_solution_hydrogens geom
_atom_sites_solution_primary direct
_atom_sites_solution_secondary difmap
_audit_creation_method SHELXL-97
_cell_angle_alpha 90.00
_cell_angle_beta 92.787(10)
_cell_angle_gamma 90.00
_cell_formula_units_Z 4
_cell_length_a 9.7741(12)
_cell_length_b 7.6859(12)
_cell_length_c 25.183(3)
_cell_measurement_reflns_used 5569
_cell_measurement_temperature 173(2)
_cell_measurement_theta_max 21.9
_cell_measurement_theta_min 1.8
_cell_volume 1889.6(4)
_computing_cell_refinement 'X-Area (Stoe & Cie, 2001)'
_computing_data_collection 'X-Area (Stoe & Cie, 2001)'
_computing_data_reduction 'X-Area (Stoe & Cie, 2001)'
_computing_molecular_graphics 'XP in SHELXTL-Plus (Sheldrick, 1991)'
_computing_publication_material SHELXL97
_computing_structure_refinement 'SHELXL97 (Sheldrick, 1997) '
_computing_structure_solution 'SHELXS97 (Sheldrick, 1990) '
_diffrn_ambient_temperature 173(2)
_diffrn_measured_fraction_theta_full 0.999
_diffrn_measured_fraction_theta_max 0.977
_diffrn_measurement_device_type 'STOE IPDS II two-circle-diffractometer'
_diffrn_measurement_method \w
_diffrn_radiation_monochromator graphite
_diffrn_radiation_source 'fine-focus sealed tube'
_diffrn_radiation_type MoK\a
_diffrn_radiation_wavelength 0.71073
_diffrn_reflns_av_R_equivalents 0.1276
_diffrn_reflns_av_sigmaI/netI 0.1537
_diffrn_reflns_limit_h_max 11
_diffrn_reflns_limit_h_min -11
_diffrn_reflns_limit_k_max 9
_diffrn_reflns_limit_k_min -9
_diffrn_reflns_limit_l_max 30
_diffrn_reflns_limit_l_min -2
_diffrn_reflns_number 15954
_diffrn_reflns_theta_full 25.00
_diffrn_reflns_theta_max 25.78
_diffrn_reflns_theta_min 1.62
_diffrn_standards_number 0
_exptl_absorpt_coefficient_mu 0.841
_exptl_absorpt_correction_T_max 0.9058
_exptl_absorpt_correction_T_min 0.8432
_exptl_absorpt_correction_type multi-scan
_exptl_absorpt_process_details 'MULABS (Spek, 2003; Blessing, 1995)'
_exptl_crystal_colour 'dark violet'
_exptl_crystal_density_diffrn 1.529
_exptl_crystal_density_method 'not measured'
_exptl_crystal_description rod
_exptl_crystal_F_000 884
_exptl_crystal_size_max 0.21
_exptl_crystal_size_mid 0.13
_exptl_crystal_size_min 0.12
_refine_diff_density_max 0.695
_refine_diff_density_min -0.388
_refine_diff_density_rms 0.103
_refine_ls_extinction_method none
_refine_ls_goodness_of_fit_ref 0.853
_refine_ls_hydrogen_treatment mixed
_refine_ls_matrix_type full
_refine_ls_number_parameters 263
_refine_ls_number_reflns 3543
_refine_ls_number_restraints 0
_refine_ls_restrained_S_all 0.853
_refine_ls_R_factor_all 0.1679
_refine_ls_R_factor_gt 0.0866
_refine_ls_shift/su_max 0.000
_refine_ls_shift/su_mean 0.000
_refine_ls_structure_factor_coef Fsqd
_refine_ls_weighting_details 'calc w=1/[\s^2^(Fo^2^)+(0.1399P)^2^+0.0000P] where P=(Fo^2^+2Fc^2^)/3'
_refine_ls_weighting_scheme calc
_refine_ls_wR_factor_gt 0.2076
_refine_ls_wR_factor_ref 0.2516
_reflns_number_gt 1445
_reflns_number_total 3543
_reflns_threshold_expression I>2\s(I)
_cod_data_source_file om800803f_si_001.cif
_cod_data_source_block wa761_/_Compound_[3]BF4
_cod_depositor_comments
;
The following automatic conversions were performed:

'_symmetry_cell_setting' value 'Monoclinic' changed to 'monoclinic'
according to /home/saulius/struct/CIF-dictionaries/cif_core.dic
dictionary named 'cif_core.dic' version 2.4.1 from 2010-06-29.

Automatic conversion script
Id: cif_fix_values 1715 2011-07-08 13:25:40Z adriana 
;
_cod_original_cell_volume 1889.5(4)
_cod_original_sg_symbol_H-M 'P 21/c'
_cod_database_code 4072369

loop_
_symmetry_equiv_pos_as_xyz
'x, y, z'
'-x, y+1/2, -z+1/2'
'-x, -y, -z'
'x, -y-1/2, z-1/2'

loop_
_atom_site_label
_atom_site_type_symbol
_atom_site_fract_x
_atom_site_fract_y
_atom_site_fract_z
_atom_site_U_iso_or_equiv
_atom_site_adp_type
_atom_site_occupancy
_atom_site_symmetry_multiplicity
_atom_site_calc_flag
_atom_site_refinement_flags
Fe1 Fe 0.73111(16) 0.16996(17) 0.42386(5) 0.0642(5) Uani 1 1 d .
B1 B 0.6575(13) 0.5246(12) 0.3707(4) 0.059(3) Uani 1 1 d .
C1 C 0.7010(10) 0.4345(11) 0.4242(4) 0.062(3) Uani 1 1 d .
C2 C 0.8418(12) 0.3963(13) 0.4443(4) 0.073(3) Uani 1 1 d .
H2 H 0.9244 0.4342 0.4297 0.088 Uiso 1 1 calc R
C3 C 0.8291(14) 0.2931(13) 0.4893(4) 0.079(3) Uani 1 1 d .
H3 H 0.9048 0.2480 0.5100 0.095 Uiso 1 1 calc R
C4 C 0.6944(14) 0.2636(13) 0.5003(4) 0.077(3) Uani 1 1 d .
H4 H 0.6618 0.1962 0.5287 0.093 Uiso 1 1 calc R
C5 C 0.6155(12) 0.3525(13) 0.4614(4) 0.075(3) Uani 1 1 d .
H5 H 0.5183 0.3579 0.4598 0.089 Uiso 1 1 calc R
C11 C 0.706(2) 0.0727(14) 0.3490(4) 0.095(4) Uani 1 1 d .
H11 H 0.6921 0.1453 0.3187 0.114 Uiso 1 1 calc R
C12 C 0.8335(17) 0.0170(17) 0.3702(6) 0.109(5) Uani 1 1 d .
H12 H 0.9211 0.0405 0.3571 0.131 Uiso 1 1 calc R
C13 C 0.804(2) -0.0815(16) 0.4153(5) 0.102(4) Uani 1 1 d .
H13 H 0.8702 -0.1360 0.4385 0.122 Uiso 1 1 calc R
C14 C 0.667(2) -0.0874(19) 0.4208(5) 0.105(4) Uani 1 1 d .
H14 H 0.6245 -0.1457 0.4488 0.126 Uiso 1 1 calc R
C15 C 0.5992(15) 0.0021(18) 0.3806(7) 0.104(4) Uani 1 1 d .
H15 H 0.5030 0.0150 0.3747 0.125 Uiso 1 1 calc R
C21 C 0.5137(12) 0.5885(12) 0.3514(4) 0.065(3) Uani 1 1 d .
C22 C 0.5273(11) 0.6827(13) 0.3033(4) 0.071(3) Uani 1 1 d .
C23 C 0.4188(14) 0.7732(13) 0.2805(5) 0.080(3) Uani 1 1 d .
H23 H 0.4304 0.8392 0.2491 0.096 Uiso 1 1 calc R
C24 C 0.2953(14) 0.7685(14) 0.3025(5) 0.081(3) Uani 1 1 d .
H24 H 0.2201 0.8307 0.2865 0.097 Uiso 1 1 calc R
C25 C 0.2782(12) 0.6724(14) 0.3488(4) 0.081(3) Uani 1 1 d .
H25 H 0.1910 0.6679 0.3638 0.097 Uiso 1 1 calc R
C26 C 0.3882(11) 0.5833(12) 0.3731(4) 0.064(3) Uani 1 1 d .
H26 H 0.3762 0.5190 0.4047 0.077 Uiso 1 1 calc R
C31 C 0.7554(11) 0.5752(12) 0.3256(4) 0.069(3) Uani 1 1 d .
C32 C 0.6693(11) 0.6670(13) 0.2872(4) 0.068(2) Uani 1 1 d .
C33 C 0.7241(14) 0.7367(13) 0.2417(4) 0.080(3) Uani 1 1 d .
H33 H 0.6685 0.8032 0.2173 0.096 Uiso 1 1 calc R
C34 C 0.8646(15) 0.7066(15) 0.2325(5) 0.089(3) Uani 1 1 d .
H34 H 0.9031 0.7509 0.2013 0.107 Uiso 1 1 calc R
C35 C 0.9427(15) 0.6156(17) 0.2678(5) 0.092(4) Uani 1 1 d .
H35 H 1.0363 0.5967 0.2611 0.110 Uiso 1 1 calc R
C36 C 0.8907(12) 0.5468(13) 0.3148(4) 0.077(3) Uani 1 1 d .
H36 H 0.9484 0.4815 0.3387 0.093 Uiso 1 1 calc R
B2 B 0.2039(9) 0.1841(13) 0.4296(3) 0.043(2) Uani 1 1 d .
F1 F 0.240(2) 0.2893(12) 0.4714(4) 0.229(7) Uani 1 1 d .
F2 F 0.3128(12) 0.1259(15) 0.4175(6) 0.200(5) Uani 1 1 d .
F3 F 0.1222(9) 0.0601(13) 0.4483(5) 0.176(5) Uani 1 1 d .
F4 F 0.1354(8) 0.2924(10) 0.3953(3) 0.123(3) Uani 1 1 d .

loop_
_atom_site_aniso_label
_atom_site_aniso_U_11
_atom_site_aniso_U_22
_atom_site_aniso_U_33
_atom_site_aniso_U_23
_atom_site_aniso_U_13
_atom_site_aniso_U_12
Fe1 0.0773(9) 0.0576(7) 0.0573(8) -0.0014(7) -0.0012(7) 0.0015(10)
B1 0.077(7) 0.045(5) 0.053(6) -0.007(4) -0.001(6) 0.003(5)
C1 0.078(8) 0.049(5) 0.061(6) -0.003(4) 0.011(6) 0.006(4)
C2 0.086(8) 0.071(6) 0.060(6) 0.007(5) -0.014(6) -0.006(5)
C3 0.108(10) 0.071(7) 0.058(6) -0.014(5) -0.010(6) -0.003(6)
C4 0.112(10) 0.059(5) 0.060(6) 0.000(5) -0.001(7) 0.010(6)
C5 0.098(8) 0.072(6) 0.053(5) -0.014(5) -0.001(6) 0.019(6)
C11 0.163(14) 0.069(7) 0.053(6) -0.008(5) -0.016(9) 0.008(9)
C12 0.129(14) 0.087(9) 0.114(12) -0.048(9) 0.030(10) -0.031(9)
C13 0.161(15) 0.058(7) 0.084(9) -0.006(6) -0.006(10) 0.022(9)
C14 0.142(14) 0.093(10) 0.081(9) -0.019(7) 0.026(11) -0.025(10)
C15 0.096(10) 0.088(9) 0.126(12) -0.031(9) -0.023(10) 0.012(8)
C21 0.079(7) 0.047(5) 0.067(6) 0.000(5) -0.004(6) 0.006(5)
C22 0.088(7) 0.063(6) 0.061(6) -0.007(5) -0.007(5) 0.003(6)
C23 0.105(10) 0.055(6) 0.076(7) 0.002(5) -0.024(7) 0.005(6)
C24 0.077(8) 0.076(7) 0.088(8) -0.008(6) -0.029(7) 0.014(6)
C25 0.087(8) 0.078(6) 0.076(7) -0.011(6) -0.007(6) 0.007(7)
C26 0.082(8) 0.056(5) 0.052(5) 0.004(4) -0.014(6) -0.002(5)
C31 0.073(8) 0.065(6) 0.068(6) -0.001(5) -0.001(6) -0.008(5)
C32 0.086(7) 0.057(5) 0.060(5) 0.000(5) 0.003(5) 0.006(6)
C33 0.094(9) 0.064(6) 0.079(7) 0.006(5) -0.015(7) -0.012(6)
C34 0.112(11) 0.082(8) 0.073(7) -0.002(6) 0.003(7) -0.017(7)
C35 0.099(9) 0.099(9) 0.078(8) -0.007(7) 0.019(7) -0.008(7)
C36 0.080(9) 0.077(7) 0.074(7) 0.000(5) -0.008(6) -0.011(6)
B2 0.047(6) 0.045(4) 0.035(4) 0.014(4) -0.019(4) -0.012(5)
F1 0.46(2) 0.117(6) 0.107(6) -0.014(5) -0.053(10) -0.030(10)
F2 0.132(8) 0.162(10) 0.312(15) 0.075(10) 0.063(10) -0.001(7)
F3 0.099(6) 0.174(8) 0.249(11) 0.119(8) -0.055(7) -0.028(6)
F4 0.107(6) 0.147(7) 0.116(5) 0.061(5) 0.001(4) 0.000(5)

loop_
_atom_type_symbol
_atom_type_description
_atom_type_scat_dispersion_real
_atom_type_scat_dispersion_imag
_atom_type_scat_source
C C 0.0033 0.0016 'International Tables Vol C Tables 4.2.6.8 and 6.1.1.4'
H H 0.0000 0.0000 'International Tables Vol C Tables 4.2.6.8 and 6.1.1.4'
B B 0.0013 0.0007 'International Tables Vol C Tables 4.2.6.8 and 6.1.1.4'
Fe Fe 0.3463 0.8444 'International Tables Vol C Tables 4.2.6.8 and 6.1.1.4'
F F 0.0171 0.0103 'International Tables Vol C Tables 4.2.6.8 and 6.1.1.4'

loop_
_geom_angle_atom_site_label_1
_geom_angle_atom_site_label_2
_geom_angle_atom_site_label_3
_geom_angle
C11 Fe1 C1 111.0(4)
C11 Fe1 C5 129.3(6)
C1 Fe1 C5 40.7(4)
C11 Fe1 C13 65.6(5)
C1 Fe1 C13 166.5(6)
C5 Fe1 C13 151.7(6)
C11 Fe1 C14 66.0(5)
C1 Fe1 C14 154.3(6)
C5 Fe1 C14 119.8(6)
C13 Fe1 C14 37.9(5)
C11 Fe1 C12 39.7(5)
C1 Fe1 C12 129.4(5)
C5 Fe1 C12 166.8(6)
C13 Fe1 C12 39.5(5)
C14 Fe1 C12 65.8(5)
C11 Fe1 C3 158.0(6)
C1 Fe1 C3 67.0(4)
C5 Fe1 C3 64.6(5)
C13 Fe1 C3 111.0(5)
C14 Fe1 C3 125.8(5)
C12 Fe1 C3 123.4(6)
C11 Fe1 C15 41.1(6)
C1 Fe1 C15 121.9(5)
C5 Fe1 C15 108.7(5)
C13 Fe1 C15 64.9(6)
C14 Fe1 C15 38.4(5)
C12 Fe1 C15 67.5(5)
C3 Fe1 C15 159.4(6)
C11 Fe1 C2 124.7(5)
C1 Fe1 C2 41.5(4)
C5 Fe1 C2 67.1(4)
C13 Fe1 C2 128.5(6)
C14 Fe1 C2 161.7(6)
C12 Fe1 C2 111.6(5)
C3 Fe1 C2 38.8(4)
C15 Fe1 C2 159.4(6)
C11 Fe1 C4 163.3(7)
C1 Fe1 C4 68.1(4)
C5 Fe1 C4 39.2(4)
C13 Fe1 C4 119.3(5)
C14 Fe1 C4 107.2(5)
C12 Fe1 C4 153.6(6)
C3 Fe1 C4 38.3(4)
C15 Fe1 C4 124.0(6)
C2 Fe1 C4 66.4(4)
C21 B1 C1 128.3(9)
C21 B1 C31 105.7(8)
C1 B1 C31 125.9(10)
C5 C1 C2 104.7(8)
C5 C1 B1 128.2(9)
C2 C1 B1 126.8(9)
C5 C1 Fe1 69.8(5)
C2 C1 Fe1 70.9(5)
B1 C1 Fe1 118.0(6)
C3 C2 C1 105.9(10)
C3 C2 Fe1 70.3(6)
C1 C2 Fe1 67.6(5)
C3 C2 H2 127.0
C1 C2 H2 127.0
Fe1 C2 H2 126.6
C4 C3 C2 112.5(11)
C4 C3 Fe1 71.3(6)
C2 C3 Fe1 70.9(6)
C4 C3 H3 123.8
C2 C3 H3 123.8
Fe1 C3 H3 125.6
C3 C4 C5 106.2(10)
C3 C4 Fe1 70.4(6)
C5 C4 Fe1 68.8(5)
C3 C4 H4 126.9
C5 C4 H4 126.9
Fe1 C4 H4 125.5
C4 C5 C1 110.7(11)
C4 C5 Fe1 72.0(6)
C1 C5 Fe1 69.5(5)
C4 C5 H5 124.6
C1 C5 H5 124.6
Fe1 C5 H5 125.5
C12 C11 C15 109.2(11)
C12 C11 Fe1 72.2(7)
C15 C11 Fe1 71.7(7)
C12 C11 H11 125.4
C15 C11 H11 125.4
Fe1 C11 H11 122.4
C11 C12 C13 104.9(14)
C11 C12 Fe1 68.2(7)
C13 C12 Fe1 69.8(7)
C11 C12 H12 127.5
C13 C12 H12 127.5
Fe1 C12 H12 126.0
C14 C13 C12 110.3(14)
C14 C13 Fe1 71.1(9)
C12 C13 Fe1 70.6(7)
C14 C13 H13 124.8
C12 C13 H13 124.8
Fe1 C13 H13 125.1
C13 C14 C15 110.7(14)
C13 C14 Fe1 71.0(9)
C15 C14 Fe1 71.5(8)
C13 C14 H14 124.6
C15 C14 H14 124.6
Fe1 C14 H14 124.4
C14 C15 C11 104.8(13)
C14 C15 Fe1 70.1(8)
C11 C15 Fe1 67.2(7)
C14 C15 H15 127.6
C11 C15 H15 127.6
Fe1 C15 H15 126.7
C26 C21 C22 118.5(9)
C26 C21 B1 133.3(9)
C22 C21 B1 108.0(9)
C23 C22 C21 120.9(11)
C23 C22 C32 130.3(11)
C21 C22 C32 108.8(9)
C24 C23 C22 120.1(11)
C24 C23 H23 120.0
C22 C23 H23 120.0
C23 C24 C25 120.1(10)
C23 C24 H24 120.0
C25 C24 H24 120.0
C26 C25 C24 120.4(11)
C26 C25 H25 119.8
C24 C25 H25 119.8
C21 C26 C25 120.0(10)
C21 C26 H26 120.0
C25 C26 H26 120.0
C36 C31 C32 118.7(9)
C36 C31 B1 136.7(10)
C32 C31 B1 104.5(9)
C33 C32 C31 120.4(10)
C33 C32 C22 127.0(10)
C31 C32 C22 112.6(9)
C32 C33 C34 118.9(11)
C32 C33 H33 120.5
C34 C33 H33 120.5
C35 C34 C33 120.0(11)
C35 C34 H34 120.0
C33 C34 H34 120.0
C34 C35 C36 122.3(13)
C34 C35 H35 118.8
C36 C35 H35 118.8
C31 C36 C35 119.6(11)
C31 C36 H36 120.2
C35 C36 H36 120.2
F2 B2 F3 111.8(11)
F2 B2 F4 118.8(10)
F3 B2 F4 112.1(7)
F2 B2 F1 102.5(13)
F3 B2 F1 106.6(10)
F4 B2 F1 103.3(9)

loop_
_geom_bond_atom_site_label_1
_geom_bond_atom_site_label_2
_geom_bond_distance
Fe1 C11 2.032(10)
Fe1 C1 2.055(9)
Fe1 C5 2.060(9)
Fe1 C13 2.074(12)
Fe1 C14 2.074(14)
Fe1 C12 2.084(12)
Fe1 C3 2.091(10)
Fe1 C15 2.092(14)
Fe1 C2 2.099(10)
Fe1 C4 2.102(10)
B1 C21 1.544(16)
B1 C1 1.557(14)
B1 C31 1.570(15)
C1 C5 1.431(14)
C1 C2 1.473(15)
C2 C3 1.392(14)
C2 H2 0.9500
C3 C4 1.377(16)
C3 H3 0.9500
C4 C5 1.396(14)
C4 H4 0.9500
C5 H5 0.9500
C11 C12 1.397(19)
C11 C15 1.45(2)
C11 H11 0.9500
C12 C13 1.406(19)
C12 H12 0.9500
C13 C14 1.347(19)
C13 H13 0.9500
C14 C15 1.371(19)
C14 H14 0.9500
C15 H15 0.9500
C21 C26 1.367(14)
C21 C22 1.422(13)
C22 C23 1.371(15)
C22 C32 1.470(14)
C23 C24 1.354(16)
C23 H23 0.9500
C24 C25 1.398(16)
C24 H24 0.9500
C25 C26 1.391(14)
C25 H25 0.9500
C26 H26 0.9500
C31 C36 1.380(15)
C31 C32 1.436(14)
C32 C33 1.395(15)
C33 C34 1.423(17)
C33 H33 0.9500
C34 C35 1.341(16)
C34 H34 0.9500
C35 C36 1.412(16)
C35 H35 0.9500
C36 H36 0.9500
B2 F2 1.207(13)
B2 F3 1.344(12)
B2 F4 1.353(11)
B2 F1 1.361(12)

loop_
_geom_torsion_atom_site_label_1
_geom_torsion_atom_site_label_2
_geom_torsion_atom_site_label_3
_geom_torsion_atom_site_label_4
_geom_torsion
C21 B1 C1 C5 17.0(15)
C31 B1 C1 C5 -165.4(9)
C21 B1 C1 C2 -171.3(9)
C31 B1 C1 C2 6.3(15)
C21 B1 C1 Fe1 102.5(10)
C31 B1 C1 Fe1 -79.9(11)
C11 Fe1 C1 C5 126.4(8)
C13 Fe1 C1 C5 -161.2(19)
C14 Fe1 C1 C5 48.5(13)
C12 Fe1 C1 C5 167.7(8)
C3 Fe1 C1 C5 -77.2(7)
C15 Fe1 C1 C5 81.8(8)
C2 Fe1 C1 C5 -114.4(8)
C4 Fe1 C1 C5 -35.6(7)
C11 Fe1 C1 C2 -119.2(8)
C5 Fe1 C1 C2 114.4(8)
C13 Fe1 C1 C2 -47(2)
C14 Fe1 C1 C2 162.9(10)
C12 Fe1 C1 C2 -78.0(9)
C3 Fe1 C1 C2 37.1(6)
C15 Fe1 C1 C2 -163.8(7)
C4 Fe1 C1 C2 78.8(6)
C11 Fe1 C1 B1 3.0(10)
C5 Fe1 C1 B1 -123.4(10)
C13 Fe1 C1 B1 75(2)
C14 Fe1 C1 B1 -74.9(13)
C12 Fe1 C1 B1 44.2(11)
C3 Fe1 C1 B1 159.3(9)
C15 Fe1 C1 B1 -41.6(10)
C2 Fe1 C1 B1 122.2(10)
C4 Fe1 C1 B1 -159.0(9)
C5 C1 C2 C3 1.9(10)
B1 C1 C2 C3 -171.3(8)
Fe1 C1 C2 C3 -60.2(7)
C5 C1 C2 Fe1 62.1(6)
B1 C1 C2 Fe1 -111.2(9)
C11 Fe1 C2 C3 -159.7(8)
C1 Fe1 C2 C3 117.6(9)
C5 Fe1 C2 C3 77.4(7)
C13 Fe1 C2 C3 -75.0(9)
C14 Fe1 C2 C3 -38.6(19)
C12 Fe1 C2 C3 -116.8(9)
C15 Fe1 C2 C3 159.8(14)
C4 Fe1 C2 C3 34.6(7)
C11 Fe1 C2 C1 82.7(8)
C5 Fe1 C2 C1 -40.2(5)
C13 Fe1 C2 C1 167.5(7)
C14 Fe1 C2 C1 -156.1(15)
C12 Fe1 C2 C1 125.6(7)
C3 Fe1 C2 C1 -117.6(9)
C15 Fe1 C2 C1 42.2(17)
C4 Fe1 C2 C1 -83.0(6)
C1 C2 C3 C4 -0.8(11)
Fe1 C2 C3 C4 -59.3(8)
C1 C2 C3 Fe1 58.5(6)
C11 Fe1 C3 C4 172.4(11)
C1 Fe1 C3 C4 83.3(7)
C5 Fe1 C3 C4 38.5(6)
C13 Fe1 C3 C4 -111.1(8)
C14 Fe1 C3 C4 -71.0(9)
C12 Fe1 C3 C4 -153.6(7)
C15 Fe1 C3 C4 -36.8(17)
C2 Fe1 C3 C4 123.0(10)
C11 Fe1 C3 C2 49.5(15)
C1 Fe1 C3 C2 -39.7(7)
C5 Fe1 C3 C2 -84.4(7)
C13 Fe1 C3 C2 126.0(8)
C14 Fe1 C3 C2 166.0(8)
C12 Fe1 C3 C2 83.4(9)
C15 Fe1 C3 C2 -159.7(13)
C4 Fe1 C3 C2 -123.0(10)
C2 C3 C4 C5 -0.7(12)
Fe1 C3 C4 C5 -59.8(7)
C2 C3 C4 Fe1 59.1(7)
C11 Fe1 C4 C3 -170.1(14)
C1 Fe1 C4 C3 -80.2(7)
C5 Fe1 C4 C3 -117.1(10)
C13 Fe1 C4 C3 87.3(9)
C14 Fe1 C4 C3 126.6(8)
C12 Fe1 C4 C3 56.5(13)
C15 Fe1 C4 C3 165.3(7)
C2 Fe1 C4 C3 -35.0(6)
C11 Fe1 C4 C5 -53.0(18)
C1 Fe1 C4 C5 36.9(7)
C13 Fe1 C4 C5 -155.6(8)
C14 Fe1 C4 C5 -116.3(9)
C12 Fe1 C4 C5 173.6(10)
C3 Fe1 C4 C5 117.1(10)
C15 Fe1 C4 C5 -77.6(9)
C2 Fe1 C4 C5 82.1(7)
C3 C4 C5 C1 2.0(11)
Fe1 C4 C5 C1 -58.9(7)
C3 C4 C5 Fe1 60.8(7)
C2 C1 C5 C4 -2.4(10)
B1 C1 C5 C4 170.7(8)
Fe1 C1 C5 C4 60.4(7)
C2 C1 C5 Fe1 -62.8(6)
B1 C1 C5 Fe1 110.3(9)
C11 Fe1 C5 C4 162.7(8)
C1 Fe1 C5 C4 -121.3(10)
C13 Fe1 C5 C4 49.6(14)
C14 Fe1 C5 C4 80.7(9)
C12 Fe1 C5 C4 -167(2)
C3 Fe1 C5 C4 -37.7(7)
C15 Fe1 C5 C4 121.3(9)
C2 Fe1 C5 C4 -80.3(8)
C11 Fe1 C5 C1 -76.0(9)
C13 Fe1 C5 C1 170.9(11)
C14 Fe1 C5 C1 -158.1(7)
C12 Fe1 C5 C1 -46(2)
C3 Fe1 C5 C1 83.6(7)
C15 Fe1 C5 C1 -117.4(8)
C2 Fe1 C5 C1 40.9(6)
C4 Fe1 C5 C1 121.3(10)
C1 Fe1 C11 C12 127.1(8)
C5 Fe1 C11 C12 169.7(8)
C13 Fe1 C11 C12 -38.8(8)
C14 Fe1 C11 C12 -80.5(9)
C3 Fe1 C11 C12 46.9(14)
C15 Fe1 C11 C12 -118.0(10)
C2 Fe1 C11 C12 82.3(9)
C4 Fe1 C11 C12 -149.6(15)
C1 Fe1 C11 C15 -114.9(8)
C5 Fe1 C11 C15 -72.2(9)
C13 Fe1 C11 C15 79.2(9)
C14 Fe1 C11 C15 37.5(8)
C12 Fe1 C11 C15 118.0(10)
C3 Fe1 C11 C15 164.9(11)
C2 Fe1 C11 C15 -159.7(7)
C4 Fe1 C11 C15 -31.6(19)
C15 C11 C12 C13 -1.9(12)
Fe1 C11 C12 C13 60.6(8)
C15 C11 C12 Fe1 -62.5(8)
C1 Fe1 C12 C11 -74.6(10)
C5 Fe1 C12 C11 -37(3)
C13 Fe1 C12 C11 116.3(12)
C14 Fe1 C12 C11 80.9(9)
C3 Fe1 C12 C11 -160.9(8)
C15 Fe1 C12 C11 39.0(8)
C2 Fe1 C12 C11 -118.8(8)
C4 Fe1 C12 C11 160.9(11)
C11 Fe1 C12 C13 -116.3(13)
C1 Fe1 C12 C13 169.1(9)
C5 Fe1 C12 C13 -153(2)
C14 Fe1 C12 C13 -35.4(9)
C3 Fe1 C12 C13 82.8(10)
C15 Fe1 C12 C13 -77.3(10)
C2 Fe1 C12 C13 124.9(10)
C4 Fe1 C12 C13 44.6(16)
C11 C12 C13 C14 0.7(14)
Fe1 C12 C13 C14 60.2(10)
C11 C12 C13 Fe1 -59.5(8)
C11 Fe1 C13 C14 -81.7(10)
C1 Fe1 C13 C14 -159.5(18)
C5 Fe1 C13 C14 46.8(15)
C12 Fe1 C13 C14 -120.6(13)
C3 Fe1 C13 C14 121.9(9)
C15 Fe1 C13 C14 -36.2(9)
C2 Fe1 C13 C14 162.3(8)
C4 Fe1 C13 C14 80.3(10)
C11 Fe1 C13 C12 38.9(9)
C1 Fe1 C13 C12 -39(3)
C5 Fe1 C13 C12 167.5(10)
C14 Fe1 C13 C12 120.6(13)
C3 Fe1 C13 C12 -117.5(9)
C15 Fe1 C13 C12 84.5(10)
C2 Fe1 C13 C12 -77.0(10)
C4 Fe1 C13 C12 -159.0(9)
C12 C13 C14 C15 0.8(17)
Fe1 C13 C14 C15 60.8(10)
C12 C13 C14 Fe1 -59.9(9)
C11 Fe1 C14 C13 80.5(9)
C1 Fe1 C14 C13 169.2(9)
C5 Fe1 C14 C13 -156.6(8)
C12 Fe1 C14 C13 36.9(9)
C3 Fe1 C14 C13 -77.9(10)
C15 Fe1 C14 C13 120.6(12)
C2 Fe1 C14 C13 -49.1(19)
C4 Fe1 C14 C13 -115.8(9)
C11 Fe1 C14 C15 -40.1(9)
C1 Fe1 C14 C15 48.5(14)
C5 Fe1 C14 C15 82.8(9)
C13 Fe1 C14 C15 -120.6(12)
C12 Fe1 C14 C15 -83.7(10)
C3 Fe1 C14 C15 161.4(9)
C2 Fe1 C14 C15 -169.7(14)
C4 Fe1 C14 C15 123.5(9)
C13 C14 C15 C11 -2.0(16)
Fe1 C14 C15 C11 58.5(8)
C13 C14 C15 Fe1 -60.5(11)
C12 C11 C15 C14 2.4(13)
Fe1 C11 C15 C14 -60.4(9)
C12 C11 C15 Fe1 62.8(8)
C11 Fe1 C15 C14 116.6(12)
C1 Fe1 C15 C14 -157.5(8)
C5 Fe1 C15 C14 -114.6(9)
C13 Fe1 C15 C14 35.7(8)
C12 Fe1 C15 C14 79.0(10)
C3 Fe1 C15 C14 -47.3(18)
C2 Fe1 C15 C14 170.8(13)
C4 Fe1 C15 C14 -73.9(10)
C1 Fe1 C15 C11 85.9(8)
C5 Fe1 C15 C11 128.9(8)
C13 Fe1 C15 C11 -80.9(8)
C14 Fe1 C15 C11 -116.6(12)
C12 Fe1 C15 C11 -37.6(7)
C3 Fe1 C15 C11 -163.9(13)
C2 Fe1 C15 C11 54.3(17)
C4 Fe1 C15 C11 169.5(7)
C1 B1 C21 C26 -1.5(18)
C31 B1 C21 C26 -179.5(10)
C1 B1 C21 C22 172.3(9)
C31 B1 C21 C22 -5.6(10)
C26 C21 C22 C23 3.0(15)
B1 C21 C22 C23 -171.9(9)
C26 C21 C22 C32 -178.9(8)
B1 C21 C22 C32 6.2(11)
C21 C22 C23 C24 -2.5(15)
C32 C22 C23 C24 179.9(10)
C22 C23 C24 C25 0.4(16)
C23 C24 C25 C26 1.1(16)
C22 C21 C26 C25 -1.5(14)
B1 C21 C26 C25 171.8(10)
C24 C25 C26 C21 -0.5(15)
C21 B1 C31 C36 -173.8(11)
C1 B1 C31 C36 8.2(17)
C21 B1 C31 C32 2.8(10)
C1 B1 C31 C32 -175.2(8)
C36 C31 C32 C33 -4.5(14)
B1 C31 C32 C33 178.1(9)
C36 C31 C32 C22 178.2(9)
B1 C31 C32 C22 0.9(11)
C23 C22 C32 C33 -3.7(18)
C21 C22 C32 C33 178.4(9)
C23 C22 C32 C31 173.3(10)
C21 C22 C32 C31 -4.6(12)
C31 C32 C33 C34 3.6(15)
C22 C32 C33 C34 -179.6(10)
C32 C33 C34 C35 -1.4(17)
C33 C34 C35 C36 0.0(19)
C32 C31 C36 C35 3.1(15)
B1 C31 C36 C35 179.4(11)
C34 C35 C36 C31 -0.9(18)
